data_4318149
loop_
_publ_author_name
'Evan Freiberg'
'William M. Davis'
'Alan Davison'
'Alun G. Jones'

_publ_section_title
;
 Synthesis and Characterization of
 Technetiumtetrakis(acetonitrile)bis(triphenylphosphine) Cationic
 Complexes
;
_journal_name_full 'Inorganic Chemistry'
_journal_page_first 3337
_journal_page_last 3339
_journal_paper_doi 10.1021/ic020017d
_journal_volume 41
_journal_year 2002
_chemical_formula_moiety '[Tc(CH3CN)4(PPh3)2](PF6)2'
_chemical_formula_sum 'C50 H42 F12 N4 O2 P4 Tc'
_chemical_formula_weight 1180.76
_chemical_name_systematic ?
_space_group_IT_number 61
_symmetry_cell_setting orthorhombic
_symmetry_space_group_name_Hall '-P 2ac 2ab'
_symmetry_space_group_name_H-M 'P b c a'
_atom_sites_solution_hydrogens geom
_atom_sites_solution_primary direct
_atom_sites_solution_secondary difmap
_audit_creation_method SHELXL-97
_cell_angle_alpha 90.00
_cell_angle_beta 90.00
_cell_angle_gamma 90.00
_cell_formula_units_Z 4
_cell_length_a 16.6859(19)
_cell_length_b 16.5534(18)
_cell_length_c 20.086(2)
_cell_measurement_temperature 183(2)
_cell_volume 5547.9(10)
_computing_cell_refinement 'Bruker SMART'
_computing_data_collection 'Bruker SMART'
_computing_data_reduction 'Bruker SHELXTL'
_computing_molecular_graphics 'Bruker SHELXTL'
_computing_publication_material 'Bruker SHELXTL'
_computing_structure_refinement 'SHELXL-97 (Sheldrick, 1997)'
_computing_structure_solution 'SHELXS-97 (Sheldrick, 1990)'
_diffrn_ambient_temperature 183(2)
_diffrn_measured_fraction_theta_full 0.999
_diffrn_measured_fraction_theta_max 0.999
_diffrn_measurement_device_type 'CCD area detector'
_diffrn_measurement_method 'phi and omega scans'
_diffrn_radiation_monochromator graphite
_diffrn_radiation_source 'fine-focus sealed tube'
_diffrn_radiation_type MoK\a
_diffrn_radiation_wavelength 0.71073
_diffrn_reflns_av_R_equivalents 0.0934
_diffrn_reflns_av_sigmaI/netI 0.0544
_diffrn_reflns_limit_h_max 17
_diffrn_reflns_limit_h_min -17
_diffrn_reflns_limit_k_max 14
_diffrn_reflns_limit_k_min -17
_diffrn_reflns_limit_l_max 19
_diffrn_reflns_limit_l_min -20
_diffrn_reflns_number 18129
_diffrn_reflns_theta_full 21.50
_diffrn_reflns_theta_max 21.50
_diffrn_reflns_theta_min 2.01
_exptl_absorpt_coefficient_mu 0.456
_exptl_absorpt_correction_type none
_exptl_crystal_colour pink
_exptl_crystal_density_diffrn 1.414
_exptl_crystal_density_method 'not measured'
_exptl_crystal_description prism
_exptl_crystal_F_000 2388
_exptl_crystal_size_max .15
_exptl_crystal_size_mid .18
_exptl_crystal_size_min .2
_refine_diff_density_max 0.791
_refine_diff_density_min -0.424
_refine_diff_density_rms 0.078
_refine_ls_extinction_coef 0.0009(3)
_refine_ls_extinction_expression Fc^*^=kFc[1+0.001xFc^2^\l^3^/sin(2\q)]^-1/4^
_refine_ls_extinction_method SHELXL
_refine_ls_goodness_of_fit_ref 1.017
_refine_ls_hydrogen_treatment mixed
_refine_ls_matrix_type full
_refine_ls_number_parameters 334
_refine_ls_number_reflns 3181
_refine_ls_number_restraints 0
_refine_ls_restrained_S_all 1.017
_refine_ls_R_factor_all 0.0891
_refine_ls_R_factor_gt 0.0497
_refine_ls_shift/su_max 0.048
_refine_ls_shift/su_mean 0.001
_refine_ls_structure_factor_coef Fsqd
_refine_ls_weighting_details 'calc w=1/[\s^2^(Fo^2^)+(0.0916P)^2^+1.9730P] where P=(Fo^2^+2Fc^2^)/3'
_refine_ls_weighting_scheme calc
_refine_ls_wR_factor_gt 0.1412
_refine_ls_wR_factor_ref 0.1566
_reflns_number_gt 1929
_reflns_number_total 3181
_reflns_threshold_expression >2sigma(I)
_cod_data_source_file ic020017d_1.cif
_cod_data_source_block 01018tr
_cod_depositor_comments
;
The following automatic conversions were performed:

'_symmetry_cell_setting' value 'Orthorhombic' changed to
'orthorhombic' according to the built-in table from CIF Core
dictionary named 'cif_core.dic' version 2.4.1 from 2010-06-29.

Automatic conversion script
Id: cif_fix_values 1646 2011-03-28 12:23:43Z adriana 
;
_cod_original_cell_volume 5547.8(11)
_cod_database_code 4318149

loop_
_symmetry_equiv_pos_as_xyz
'x, y, z'
'-x+1/2, -y, z+1/2'
'-x, y+1/2, -z+1/2'
'x+1/2, -y+1/2, -z'
'-x, -y, -z'
'x-1/2, y, -z-1/2'
'x, -y-1/2, z-1/2'
'-x-1/2, y-1/2, z'

loop_
_atom_site_label
_atom_site_type_symbol
_atom_site_fract_x
_atom_site_fract_y
_atom_site_fract_z
_atom_site_U_iso_or_equiv
_atom_site_adp_type
_atom_site_occupancy
_atom_site_symmetry_multiplicity
_atom_site_calc_flag
_atom_site_refinement_flags
_atom_site_disorder_assembly
_atom_site_disorder_group
_atom_site_attached_hydrogens
Tc Tc 0.0000 0.5000 0.5000 0.0295(3) Uani 1 2 d S . . 0
P1 P -0.00367(9) 0.49801(9) 0.37850(8) 0.0323(5) Uani 1 1 d . . . 0
P2 P 0.19427(13) 0.20597(12) 0.46749(11) 0.0601(6) Uani 1 1 d . . . 0
F1 F 0.1621(3) 0.1355(3) 0.4231(2) 0.1102(18) Uani 1 1 d . . . 0
F2 F 0.1396(4) 0.1736(4) 0.5255(3) 0.143(2) Uani 1 1 d . . . 0
F3 F 0.2636(3) 0.1511(3) 0.4919(3) 0.133(2) Uani 1 1 d . . . 0
F4 F 0.2255(4) 0.2758(3) 0.5145(3) 0.132(2) Uani 1 1 d . . . 0
F5 F 0.2471(4) 0.2400(3) 0.4112(3) 0.143(2) Uani 1 1 d . . . 0
F6 F 0.1251(4) 0.2618(3) 0.4437(3) 0.157(3) Uani 1 1 d . . . 0
O1 O 0.0738(6) 0.5654(7) 0.0958(5) 0.184(4) Uani 1 1 d . . . 0
N1 N -0.0269(3) 0.3793(3) 0.5003(2) 0.0409(14) Uani 1 1 d . . . 0
N2 N 0.1201(3) 0.4762(3) 0.4961(2) 0.0342(13) Uani 1 1 d . . . 0
C1 C -0.0432(4) 0.3133(5) 0.4966(4) 0.059(2) Uani 1 1 d . . . 0
C2 C -0.0642(5) 0.2262(4) 0.4907(5) 0.118(4) Uani 1 1 d . . . 3
C3 C 0.2748(4) 0.4528(5) 0.4824(4) 0.067(2) Uani 1 1 d . . . 3
C4 C 0.1878(5) 0.4666(4) 0.4906(3) 0.0461(18) Uani 1 1 d . . . 0
C5 C -0.0582(3) 0.4128(3) 0.3410(3) 0.0363(16) Uani 1 1 d . . . 0
C6 C -0.1305(4) 0.3909(4) 0.3667(4) 0.056(2) Uani 1 1 d . . . 0
H6 H -0.1508 0.4186 0.4045 0.067 Uiso 1 1 calc R . . 0
C7 C -0.1749(4) 0.3294(5) 0.3388(4) 0.062(2) Uani 1 1 d . . . 0
H7 H -0.2253 0.3157 0.3577 0.075 Uiso 1 1 calc R . . 0
C8 C -0.1483(4) 0.2886(4) 0.2857(5) 0.072(2) Uani 1 1 d . . . 0
H8 H -0.1778 0.2438 0.2691 0.086 Uiso 1 1 calc R . . 0
C9 C -0.0771(4) 0.3120(4) 0.2549(4) 0.070(2) Uani 1 1 d . . . 0
H9 H -0.0598 0.2862 0.2151 0.084 Uiso 1 1 calc R . . 0
C10 C -0.0314(4) 0.3742(4) 0.2832(4) 0.060(2) Uani 1 1 d . . . 0
H10 H 0.0177 0.3901 0.2632 0.072 Uiso 1 1 calc R . . 0
C11 C -0.0478(3) 0.5840(3) 0.3343(3) 0.0332(15) Uani 1 1 d . . . 0
C12 C -0.0438(4) 0.5872(4) 0.2654(3) 0.0503(18) Uani 1 1 d . . . 0
H12 H -0.0167 0.5459 0.2414 0.060 Uiso 1 1 calc R . . 0
C13 C -0.0798(4) 0.6513(5) 0.2311(4) 0.058(2) Uani 1 1 d . . . 0
H13 H -0.0769 0.6534 0.1839 0.069 Uiso 1 1 calc R . . 0
C14 C -0.1186(4) 0.7102(5) 0.2645(4) 0.058(2) Uani 1 1 d . . . 0
H14 H -0.1426 0.7537 0.2409 0.070 Uiso 1 1 calc R . . 0
C15 C -0.1235(4) 0.7073(4) 0.3329(4) 0.0527(19) Uani 1 1 d . . . 0
H15 H -0.1511 0.7487 0.3563 0.063 Uiso 1 1 calc R . . 0
C16 C -0.0884(3) 0.6445(4) 0.3677(3) 0.0419(17) Uani 1 1 d . . . 0
H16 H -0.0923 0.6429 0.4149 0.050 Uiso 1 1 calc R . . 0
C17 C 0.0966(3) 0.4926(3) 0.3426(3) 0.0343(15) Uani 1 1 d . . . 0
C18 C 0.1386(4) 0.5617(4) 0.3265(3) 0.0532(19) Uani 1 1 d . . . 0
H18 H 0.1135 0.6129 0.3309 0.064 Uiso 1 1 calc R . . 0
C19 C 0.2173(4) 0.5573(4) 0.3040(4) 0.067(2) Uani 1 1 d . . . 0
H19 H 0.2446 0.6054 0.2917 0.081 Uiso 1 1 calc R . . 0
C20 C 0.2554(4) 0.4856(5) 0.2995(4) 0.074(2) Uani 1 1 d . . . 0
H20 H 0.3087 0.4828 0.2830 0.089 Uiso 1 1 calc R . . 0
C21 C 0.2153(4) 0.4151(4) 0.3196(4) 0.062(2) Uani 1 1 d . . . 0
H21 H 0.2419 0.3644 0.3176 0.074 Uiso 1 1 calc R . . 0
C22 C 0.1374(4) 0.4195(4) 0.3421(3) 0.0533(19) Uani 1 1 d . . . 0
H22 H 0.1114 0.3720 0.3575 0.064 Uiso 1 1 calc R . . 0
C23 C 0.1353(8) 0.4706(8) 0.1450(5) 0.184(7) Uani 1 1 d . . . 0
H23A H 0.1746 0.5145 0.1475 0.276 Uiso 1 1 calc R . . 0
H23B H 0.1581 0.4254 0.1198 0.276 Uiso 1 1 calc R . . 0
H23C H 0.1218 0.4525 0.1901 0.276 Uiso 1 1 calc R . . 0
C24 C 0.0655(9) 0.4984(8) 0.1128(6) 0.127(6) Uani 1 1 d . . . 0
C25 C -0.0191(9) 0.4601(8) 0.0987(6) 0.170(6) Uani 1 1 d . . . 0
H25A H -0.0608 0.4939 0.1188 0.255 Uiso 1 1 calc R . . 0
H25B H -0.0213 0.4058 0.1180 0.255 Uiso 1 1 calc R . . 0
H25C H -0.0278 0.4568 0.0505 0.255 Uiso 1 1 calc R . . 0

loop_
_atom_site_aniso_label
_atom_site_aniso_U_11
_atom_site_aniso_U_22
_atom_site_aniso_U_33
_atom_site_aniso_U_23
_atom_site_aniso_U_13
_atom_site_aniso_U_12
Tc 0.0253(5) 0.0256(5) 0.0376(5) 0.0018(4) -0.0013(3) 0.0005(3)
P1 0.0308(10) 0.0295(9) 0.0365(10) 0.0024(8) 0.0010(8) 0.0002(7)
P2 0.0747(14) 0.0420(11) 0.0636(13) 0.0019(11) -0.0029(13) 0.0145(11)
F1 0.133(5) 0.098(4) 0.100(4) -0.029(3) -0.056(3) 0.013(3)
F2 0.194(7) 0.126(5) 0.108(4) 0.014(4) 0.045(4) -0.039(4)
F3 0.122(4) 0.076(4) 0.199(6) -0.006(3) -0.094(4) 0.022(3)
F4 0.169(5) 0.069(3) 0.157(5) -0.045(3) 0.011(4) -0.022(3)
F5 0.168(6) 0.144(5) 0.116(5) 0.031(4) 0.070(4) 0.010(5)
F6 0.120(5) 0.116(5) 0.234(7) 0.067(5) 0.006(5) 0.067(4)
O1 0.136(8) 0.200(10) 0.215(11) 0.023(9) 0.035(7) 0.050(8)
N1 0.039(3) 0.032(3) 0.052(4) 0.001(3) -0.002(3) -0.004(3)
N2 0.025(3) 0.035(3) 0.042(3) 0.002(2) -0.006(3) -0.002(2)
C1 0.040(4) 0.051(5) 0.084(6) 0.010(4) -0.013(4) 0.003(4)
C2 0.082(7) 0.026(5) 0.246(13) 0.000(6) -0.014(7) -0.017(4)
C3 0.016(4) 0.077(5) 0.109(7) -0.015(5) -0.002(4) 0.010(4)
C4 0.055(5) 0.032(4) 0.052(5) 0.001(3) -0.005(4) -0.004(4)
C5 0.033(4) 0.035(4) 0.041(4) -0.009(3) -0.002(3) -0.001(3)
C6 0.040(4) 0.054(5) 0.072(5) -0.020(4) 0.008(4) -0.014(4)
C7 0.043(5) 0.078(5) 0.066(6) -0.016(5) 0.012(4) -0.028(4)
C8 0.050(5) 0.050(5) 0.115(8) -0.019(5) -0.018(5) -0.016(4)
C9 0.056(5) 0.071(6) 0.084(6) -0.024(5) -0.007(5) -0.002(4)
C10 0.057(5) 0.053(5) 0.071(5) -0.013(4) -0.006(4) -0.006(4)
C11 0.027(4) 0.032(4) 0.040(4) 0.000(3) -0.005(3) -0.004(3)
C12 0.068(5) 0.040(4) 0.043(5) -0.005(4) -0.001(4) 0.000(4)
C13 0.066(5) 0.063(5) 0.044(5) 0.019(4) -0.015(4) -0.006(4)
C14 0.047(5) 0.052(5) 0.076(6) 0.029(5) -0.017(4) -0.002(4)
C15 0.038(4) 0.039(4) 0.081(6) 0.010(4) -0.001(4) 0.007(3)
C16 0.036(4) 0.045(4) 0.045(4) 0.010(4) 0.000(3) 0.004(3)
C17 0.033(4) 0.030(4) 0.040(4) 0.000(3) -0.001(3) -0.002(3)
C18 0.043(5) 0.043(4) 0.074(5) -0.008(4) 0.008(4) -0.004(3)
C19 0.037(5) 0.056(5) 0.108(7) 0.017(5) 0.011(4) -0.010(4)
C20 0.037(5) 0.091(7) 0.093(7) -0.012(5) 0.018(4) -0.004(5)
C21 0.047(5) 0.061(5) 0.076(6) -0.011(4) 0.000(4) 0.002(4)
C22 0.043(5) 0.053(5) 0.064(5) -0.004(4) 0.011(4) -0.006(4)
C23 0.208(15) 0.256(15) 0.088(8) 0.013(9) 0.002(9) 0.153(13)
C24 0.169(13) 0.141(12) 0.071(7) 0.033(8) 0.041(8) 0.104(12)
C25 0.186(14) 0.200(14) 0.125(11) -0.063(11) 0.004(10) -0.081(12)

loop_
_atom_type_symbol
_atom_type_description
_atom_type_scat_dispersion_real
_atom_type_scat_dispersion_imag
_atom_type_scat_source
C C 0.0033 0.0016 'International Tables Vol C Tables 4.2.6.8 and 6.1.1.4'
H H 0.0000 0.0000 'International Tables Vol C Tables 4.2.6.8 and 6.1.1.4'
N N 0.0061 0.0033 'International Tables Vol C Tables 4.2.6.8 and 6.1.1.4'
F F 0.0171 0.0103 'International Tables Vol C Tables 4.2.6.8 and 6.1.1.4'
P P 0.1023 0.0942 'International Tables Vol C Tables 4.2.6.8 and 6.1.1.4'
Tc Tc -1.4390 0.7593 'International Tables Vol C Tables 4.2.6.8 and 6.1.1.4'
O O 0.0106 0.0060 'International Tables Vol C Tables 4.2.6.8 and 6.1.1.4'

loop_
_geom_angle_atom_site_label_1
_geom_angle_atom_site_label_2
_geom_angle_atom_site_label_3
_geom_angle
_geom_angle_site_symmetry_1
_geom_angle_site_symmetry_3
_geom_angle_publ_flag
N2 Tc N2 180.000(1) . 5_566 ?
N2 Tc N1 91.55(19) . . ?
N2 Tc N1 88.45(19) 5_566 . ?
N2 Tc N1 88.45(19) . 5_566 ?
N2 Tc N1 91.55(19) 5_566 5_566 ?
N1 Tc N1 180.000(1) . 5_566 ?
N2 Tc P1 89.06(14) . . ?
N2 Tc P1 90.94(14) 5_566 . ?
N1 Tc P1 89.13(14) . . ?
N1 Tc P1 90.87(14) 5_566 . ?
N2 Tc P1 90.94(14) . 5_566 ?
N2 Tc P1 89.06(14) 5_566 5_566 ?
N1 Tc P1 90.87(14) . 5_566 ?
N1 Tc P1 89.13(14) 5_566 5_566 ?
P1 Tc P1 180.0 . 5_566 ?
C17 P1 C11 102.4(3) . . ?
C17 P1 C5 104.7(3) . . ?
C11 P1 C5 101.4(3) . . ?
C17 P1 Tc 111.9(2) . . ?
C11 P1 Tc 118.9(2) . . ?
C5 P1 Tc 115.6(2) . . ?
F5 P2 F3 91.1(4) . . ?
F5 P2 F6 88.9(3) . . ?
F3 P2 F6 179.3(4) . . ?
F5 P2 F1 92.9(3) . . ?
F3 P2 F1 90.0(3) . . ?
F6 P2 F1 90.7(3) . . ?
F5 P2 F2 178.5(3) . . ?
F3 P2 F2 89.9(4) . . ?
F6 P2 F2 90.0(4) . . ?
F1 P2 F2 88.2(3) . . ?
F5 P2 F4 89.0(3) . . ?
F3 P2 F4 89.6(3) . . ?
F6 P2 F4 89.6(4) . . ?
F1 P2 F4 178.1(3) . . ?
F2 P2 F4 89.9(3) . . ?
C1 N1 Tc 175.7(6) . . ?
C4 N2 Tc 175.5(5) . . ?
N1 C1 C2 179.3(9) . . ?
N2 C4 C3 178.8(8) . . ?
C6 C5 C10 118.4(6) . . ?
C6 C5 P1 119.2(5) . . ?
C10 C5 P1 122.2(5) . . ?
C5 C6 C7 121.3(6) . . ?
C8 C7 C6 121.2(7) . . ?
C7 C8 C9 119.7(7) . . ?
C8 C9 C10 119.2(7) . . ?
C5 C10 C9 119.9(7) . . ?
C16 C11 C12 118.7(6) . . ?
C16 C11 P1 121.6(5) . . ?
C12 C11 P1 119.6(5) . . ?
C11 C12 C13 120.0(6) . . ?
C14 C13 C12 120.6(7) . . ?
C13 C14 C15 119.9(7) . . ?
C14 C15 C16 120.5(7) . . ?
C15 C16 C11 120.4(6) . . ?
C18 C17 C22 118.1(6) . . ?
C18 C17 P1 121.2(5) . . ?
C22 C17 P1 119.7(5) . . ?
C17 C18 C19 120.8(6) . . ?
C20 C19 C18 120.9(7) . . ?
C19 C20 C21 119.1(7) . . ?
C22 C21 C20 120.0(7) . . ?
C21 C22 C17 120.7(6) . . ?
O1 C24 C23 110.2(17) . . ?
O1 C24 C25 115.9(13) . . ?
C23 C24 C25 133.8(14) . . ?

loop_
_geom_bond_atom_site_label_1
_geom_bond_atom_site_label_2
_geom_bond_distance
_geom_bond_site_symmetry_2
_geom_bond_publ_flag
Tc N2 2.044(6) . ?
Tc N2 2.044(6) 5_566 ?
Tc N1 2.048(6) . ?
Tc N1 2.048(6) 5_566 ?
Tc P1 2.4415(15) . ?
Tc P1 2.4415(15) 5_566 ?
P1 C17 1.824(6) . ?
P1 C11 1.832(6) . ?
P1 C5 1.839(6) . ?
P2 F5 1.541(5) . ?
P2 F3 1.551(5) . ?
P2 F6 1.554(5) . ?
P2 F1 1.563(5) . ?
P2 F2 1.574(5) . ?
P2 F4 1.581(5) . ?
O1 C24 1.169(12) . ?
N1 C1 1.128(8) . ?
N2 C4 1.145(8) . ?
C1 C2 1.489(11) . ?
C3 C4 1.479(10) . ?
C5 C6 1.362(8) . ?
C5 C10 1.398(8) . ?
C6 C7 1.378(9) . ?
C7 C8 1.339(9) . ?
C8 C9 1.395(10) . ?
C9 C10 1.402(9) . ?
C11 C16 1.383(7) . ?
C11 C12 1.387(8) . ?
C12 C13 1.401(8) . ?
C13 C14 1.350(9) . ?
C14 C15 1.376(9) . ?
C15 C16 1.383(8) . ?
C17 C18 1.379(8) . ?
C17 C22 1.389(8) . ?
C18 C19 1.390(9) . ?
C19 C20 1.350(9) . ?
C20 C21 1.404(9) . ?
C21 C22 1.378(9) . ?
C23 C24 1.411(16) . ?
C24 C25 1.572(18) . ?
